data_7242467
loop_
_publ_author_name
'Hasuo, Naohiro'
'Takahashi, Kiyonori'
'Hisaki, Ichiro'
'Kokado, Kenta'
'Nakamura, Takayoshi'

_publ_section_title
;
 Molecular motion of halogenated ethylammonium/[18]crown-6 supramolecular
 ions in nickel dithiolate magnetic crystals
;
_journal_issue 14
_journal_name_full CrystEngComm
_journal_page_first 2756
_journal_page_last 2763
_journal_paper_doi 10.1039/D1CE00253H
_journal_volume 23
_journal_year 2021
_chemical_formula_moiety 'C6 Ni S10, C12 H24 O6, C2 H7 F N'
_chemical_formula_sum 'C20 H31 F N Ni O6 S10'
_chemical_formula_weight 779.77
_space_group_crystal_system triclinic
_space_group_IT_number 2
_space_group_name_Hall '-P 1'
_space_group_name_H-M_alt 'P -1'
_atom_sites_solution_hydrogens geom
_atom_sites_solution_primary dual
_audit_creation_date 2020-11-11
_audit_creation_method
;
Olex2 1.3-ac4
(compiled 2019.10.09 svn.r3662 for Rigaku Oxford Diffraction, GUI svn.r5959)
;
_audit_update_record
;
2020-12-31 deposited with the CCDC.	2021-03-19 downloaded from the CCDC.
;
_cell_angle_alpha 71.543(2)
_cell_angle_beta 79.792(2)
_cell_angle_gamma 80.656(2)
_cell_formula_units_Z 2
_cell_length_a 10.4883(2)
_cell_length_b 12.6467(3)
_cell_length_c 12.9675(3)
_cell_measurement_reflns_used 17792
_cell_measurement_temperature 273
_cell_measurement_theta_max 30.3050
_cell_measurement_theta_min 1.9890
_cell_volume 1595.30(6)
_computing_cell_refinement 'CrysAlisPro 1.171.41.63a (Rigaku OD, 2020)'
_computing_data_collection 'CrysAlisPro 1.171.41.63a (Rigaku OD, 2020)'
_computing_data_reduction 'CrysAlisPro 1.171.41.63a (Rigaku OD, 2020)'
_computing_molecular_graphics 'Olex2 1.3-ac4 (Dolomanov et al., 2009)'
_computing_publication_material 'Olex2 1.3-ac4 (Dolomanov et al., 2009)'
_computing_structure_refinement 'ShelXL 2018/3 (Sheldrick, 2015)'
_computing_structure_solution 'SHELXT 2018/2 (Sheldrick, 2018)'
_diffrn_ambient_temperature 273
_diffrn_detector 'Hybrid Pixel Array Detector'
_diffrn_detector_area_resol_mean 10.0000
_diffrn_detector_type HyPix
_diffrn_measured_fraction_theta_full 1.000
_diffrn_measured_fraction_theta_max 0.835
_diffrn_measurement_details
;
List of Runs (angles in degrees, time in seconds):

  # Type    Start    End  Width  t~exp~   \w     \q     \k     \f   Frames
#--------------------------------------------------------------------------
  1  \w    -55.00  18.00   0.50    0.34    --    5.18 -29.00 -14.39  146
  2  \w    -58.00  19.00   0.50    0.34    --    5.18 -28.00  42.06  154
  3  \w    -46.00  17.00   0.50    0.34    --    5.18 -19.00  90.00  126
  4  \w    -66.00 -40.00   0.50    0.34    --    5.18 -19.00 120.00   52
  5  \w    -19.00  18.00   0.50    0.34    --    5.18 -19.00 120.00   74
  6  \w    -35.00  19.00   0.50    0.34    --    5.18 -28.00 -54.63  108
  7  \w    -68.00  18.00   0.50    0.34    --    5.18 -37.00 -90.00  172
  8  \w    -59.00  19.00   0.50    0.34    --    5.18 -33.00-168.36  156
  9  \w    -17.00  24.00   0.50    0.34    --   -5.03 -99.00  90.00   82
 10  \w    -13.00  23.00   0.50    0.34    --   -5.03 -99.00 150.00   72
 11  \w    -17.00  28.00   0.50    0.34    --   -5.03 -99.00   0.00   90
 12  \w    -17.00  27.00   0.50    0.34    --   -5.03 -99.00 -60.00   88
 13  \w    -18.00  22.00   0.50    0.34    --   -5.03 -99.00-150.00   80
;
_diffrn_measurement_device 'four-circle diffractometer'
_diffrn_measurement_device_type 'XtaLAB Synergy R, HyPix'
_diffrn_measurement_method '\w scans'
_diffrn_measurement_specimen_support 'Mitegen 50um'
_diffrn_orient_matrix_type 'CrysAlisPro convention (1999,Acta A55,543-557)'
_diffrn_orient_matrix_UB_11 -0.0023778000
_diffrn_orient_matrix_UB_12 0.0546581000
_diffrn_orient_matrix_UB_13 0.0047574000
_diffrn_orient_matrix_UB_21 -0.0104443000
_diffrn_orient_matrix_UB_22 -0.0220259000
_diffrn_orient_matrix_UB_23 0.0579872000
_diffrn_orient_matrix_UB_31 0.0683301000
_diffrn_orient_matrix_UB_32 -0.0083211000
_diffrn_orient_matrix_UB_33 0.0011111000
_diffrn_radiation_collimation 0.3
_diffrn_radiation_monochromator mirror
_diffrn_radiation_probe x-ray
_diffrn_radiation_type 'Mo K\a'
_diffrn_radiation_wavelength 0.71073
_diffrn_reflns_av_R_equivalents 0.0587
_diffrn_reflns_av_unetI/netI 0.0459
_diffrn_reflns_Laue_measured_fraction_full 1.000
_diffrn_reflns_Laue_measured_fraction_max 0.835
_diffrn_reflns_limit_h_max 13
_diffrn_reflns_limit_h_min -14
_diffrn_reflns_limit_k_max 16
_diffrn_reflns_limit_k_min -16
_diffrn_reflns_limit_l_max 16
_diffrn_reflns_limit_l_min -18
_diffrn_reflns_number 39570
_diffrn_reflns_point_group_measured_fraction_full 1.000
_diffrn_reflns_point_group_measured_fraction_max 0.835
_diffrn_reflns_theta_full 25.242
_diffrn_reflns_theta_max 30.945
_diffrn_reflns_theta_min 1.986
_diffrn_source 'micro-focus sealed X-ray tube'
_diffrn_source_current 24.0
_diffrn_source_power 1.2
_diffrn_source_target Mo
_diffrn_source_type 'Mova (Mo) X-ray Source'
_diffrn_source_voltage 50.0
_exptl_absorpt_coefficient_mu 1.305
_exptl_absorpt_correction_T_max 1.00000
_exptl_absorpt_correction_T_min 0.56941
_exptl_absorpt_correction_type multi-scan
_exptl_absorpt_process_details
;
CrysAlisPro 1.171.41.63a (Rigaku Oxford Diffraction, 2020)
Empirical absorption correction using spherical harmonics,
 implemented in SCALE3 ABSPACK scaling algorithm.
;
_exptl_crystal_colour black
_exptl_crystal_colour_primary black
_exptl_crystal_density_diffrn 1.623
_exptl_crystal_description block
_exptl_crystal_F_000 806
_exptl_crystal_size_max 0.507
_exptl_crystal_size_mid 0.211
_exptl_crystal_size_min 0.09
_refine_diff_density_max 0.349
_refine_diff_density_min -0.388
_refine_diff_density_rms 0.065
_refine_ls_extinction_method none
_refine_ls_goodness_of_fit_ref 0.870
_refine_ls_hydrogen_treatment constr
_refine_ls_matrix_type full
_refine_ls_number_parameters 372
_refine_ls_number_reflns 8451
_refine_ls_number_restraints 0
_refine_ls_restrained_S_all 0.870
_refine_ls_R_factor_all 0.0565
_refine_ls_R_factor_gt 0.0357
_refine_ls_shift/su_max 0.001
_refine_ls_shift/su_mean 0.000
_refine_ls_structure_factor_coef Fsqd
_refine_ls_weighting_details 'w=1/[\s^2^(Fo^2^)+(0.1000P)^2^] where P=(Fo^2^+2Fc^2^)/3'
_refine_ls_weighting_scheme calc
_refine_ls_wR_factor_gt 0.1154
_refine_ls_wR_factor_ref 0.1327
_reflns_Friedel_coverage 0.000
_reflns_number_gt 6037
_reflns_number_total 8451
_reflns_threshold_expression 'I > 2\s(I)'
_cod_data_source_file d1ce00253h2.cif
_cod_data_source_block 273k
_cod_depositor_comments 'Adding full bibliography for 7242434--7242480.cif.'
_cod_database_code 7242467
_shelx_shelxl_version_number 2018/3
_chemical_oxdiff_formula CHNOFNiS
_chemical_oxdiff_usercomment 20_20200608
_shelx_space_group_comment
;
The symmetry employed for this shelxl refinement is uniquely defined
by the following loop, which should always be used as a source of
symmetry information in preference to the above space-group names.
They are only intended as comments.
;
_reflns_odcompleteness_completeness 99.97
_reflns_odcompleteness_iscentric 1
_reflns_odcompleteness_theta 26.32
_olex2_refinement_description
;
1. Fixed Uiso
 At 1.2 times of:
  All C(H,H) groups, All C(H,H,H,H) groups, All N(H,H,H) groups
2. Others
 Sof(H1AA)=Sof(H1AB)=Sof(C2A)=Sof(H2AA)=Sof(H2AB)=Sof(F1)=1-FVAR(1)
 Sof(H1BC)=Sof(H1BD)=Sof(C2)=Sof(H2A)=Sof(H2B)=Sof(F1A)=FVAR(1)
3.a Secondary CH2 refined with riding coordinates:
 C5(H5A,H5B), C7(H7A,H7B), C6(H6A,H6B), C3(H3A,H3B), C4(H4A,H4B), C11(H11A,
 H11B), C8(H8A,H8B), C13(H13A,H13B), C12(H12A,H12B), C14(H14A,H14B), C1(H1BC,
 H1BD), C1(H1AA,H1AB), C9(H9A,H9B), C10(H10A,H10B), C2(H2A,H2B), C2A(H2AA,H2AB)
3.b Idealised Me refined as rotating group:
 N1(H1A,H1B,H1C)
;
_olex2_submission_special_instructions 'No special instructions were received'
_oxdiff_exptl_absorpt_empirical_details
;
Empirical correction (ABSPACK) includes:
- Absorption correction using spherical harmonics
- Frame scaling
;
_oxdiff_exptl_absorpt_empirical_full_max 3.050
_oxdiff_exptl_absorpt_empirical_full_min 0.385

loop_
_space_group_symop_operation_xyz
'x, y, z'
'-x, -y, -z'

loop_
_atom_site_label
_atom_site_type_symbol
_atom_site_fract_x
_atom_site_fract_y
_atom_site_fract_z
_atom_site_U_iso_or_equiv
_atom_site_adp_type
_atom_site_occupancy
_atom_site_site_symmetry_order
_atom_site_calc_flag
_atom_site_refinement_flags_posn
_atom_site_refinement_flags_adp
_atom_site_refinement_flags_occupancy
_atom_site_disorder_assembly
_atom_site_disorder_group
Ni1 Ni 0.16314(2) 0.40456(2) 0.49198(2) 0.03688(10) Uani 1 1 d . . . . .
S2 S -0.07959(5) 0.26667(4) 0.29637(5) 0.04238(13) Uani 1 1 d . . . . .
S4 S 0.00639(5) 0.31446(4) 0.48689(5) 0.04177(13) Uani 1 1 d . . . . .
S6 S 0.09995(5) 0.36910(4) 0.66647(5) 0.04431(14) Uani 1 1 d . . . . .
S5 S 0.22908(5) 0.43863(5) 0.31789(5) 0.04483(14) Uani 1 1 d . . . . .
S8 S 0.19581(5) 0.43701(5) 0.84130(5) 0.04625(14) Uani 1 1 d . . . . .
S3 S 0.12881(5) 0.37482(5) 0.14247(5) 0.04908(15) Uani 1 1 d . . . . .
S9 S 0.40165(5) 0.54869(5) 0.68680(5) 0.04983(15) Uani 1 1 d . . . . .
S7 S 0.31609(5) 0.49843(5) 0.49666(5) 0.04786(15) Uani 1 1 d . . . . .
S10 S 0.37506(7) 0.54710(6) 0.91820(6) 0.06168(18) Uani 1 1 d . . . . .
S1 S -0.04924(6) 0.26367(7) 0.06511(6) 0.06269(18) Uani 1 1 d . . . . .
O2 O 0.16933(13) 0.89611(12) 0.28397(15) 0.0510(4) Uani 1 1 d . . . . .
O3 O 0.26760(15) 1.06503(13) 0.32997(14) 0.0524(4) Uani 1 1 d . . . . .
N1 N 0.44701(15) 0.89075(13) 0.25415(15) 0.0404(4) Uani 1 1 d . . . . .
H1A H 0.409922 0.876044 0.204322 0.048 Uiso 1 1 calc R U . . .
H1B H 0.515034 0.928369 0.221012 0.048 Uiso 1 1 calc R U . . .
H1C H 0.389351 0.931926 0.289079 0.048 Uiso 1 1 calc R U . . .
O5 O 0.68689(14) 0.98047(14) 0.14058(16) 0.0603(4) Uani 1 1 d . . . . .
O1 O 0.31866(16) 0.80812(13) 0.12206(15) 0.0544(4) Uani 1 1 d . . . . .
O6 O 0.58988(16) 0.81824(15) 0.07790(15) 0.0594(4) Uani 1 1 d . . . . .
O4 O 0.54068(15) 1.07289(13) 0.29813(16) 0.0582(4) Uani 1 1 d . . . . .
C16 C 0.02354(18) 0.32460(16) 0.35050(18) 0.0379(4) Uani 1 1 d . . . . .
C18 C 0.20467(19) 0.43507(16) 0.70655(18) 0.0381(4) Uani 1 1 d . . . . .
C19 C 0.29974(18) 0.48977(17) 0.63274(19) 0.0406(4) Uani 1 1 d . . . . .
C17 C 0.12050(19) 0.37649(17) 0.27746(18) 0.0391(4) Uani 1 1 d . . . . .
C20 C 0.3257(2) 0.51360(18) 0.8202(2) 0.0445(5) Uani 1 1 d . . . . .
C15 C -0.00150(19) 0.29937(18) 0.16288(19) 0.0443(5) Uani 1 1 d . . . . .
C5 C 0.0868(2) 0.9819(2) 0.3198(2) 0.0575(6) Uani 1 1 d . . . . .
H5A H 0.005392 0.954147 0.359059 0.069 Uiso 1 1 calc R U . . .
H5B H 0.067127 1.045375 0.257042 0.069 Uiso 1 1 calc R U . . .
C7 C 0.3312(3) 1.1151(2) 0.3886(2) 0.0581(6) Uani 1 1 d . . . . .
H7A H 0.358017 1.059176 0.454104 0.070 Uiso 1 1 calc R U . . .
H7B H 0.272095 1.173976 0.410455 0.070 Uiso 1 1 calc R U . . .
C6 C 0.1540(2) 1.0174(2) 0.3931(2) 0.0582(6) Uani 1 1 d . . . . .
H6A H 0.096647 1.072362 0.422529 0.070 Uiso 1 1 calc R U . . .
H6B H 0.177988 0.953347 0.453830 0.070 Uiso 1 1 calc R U . . .
C3 C 0.2009(2) 0.7653(2) 0.1840(2) 0.0606(6) Uani 1 1 d . . . . .
H3A H 0.220347 0.706535 0.250274 0.073 Uiso 1 1 calc R U . . .
H3B H 0.159592 0.733712 0.140940 0.073 Uiso 1 1 calc R U . . .
C4 C 0.1120(2) 0.8591(2) 0.2127(2) 0.0564(6) Uani 1 1 d . . . . .
H4A H 0.098037 0.920267 0.146664 0.068 Uiso 1 1 calc R U . . .
H4B H 0.028242 0.833817 0.248309 0.068 Uiso 1 1 calc R U . . .
C11 C 0.7696(2) 0.9030(2) 0.0909(3) 0.0701(8) Uani 1 1 d . . . . .
H11A H 0.796406 0.835459 0.147115 0.084 Uiso 1 1 calc R U . . .
H11B H 0.847059 0.936342 0.049362 0.084 Uiso 1 1 calc R U . . .
C8 C 0.4471(3) 1.1626(2) 0.3152(3) 0.0602(6) Uani 1 1 d . . . . .
H8A H 0.421715 1.210714 0.245539 0.072 Uiso 1 1 calc R U . . .
H8B H 0.484197 1.207316 0.348365 0.072 Uiso 1 1 calc R U . . .
C13 C 0.5190(3) 0.7803(2) 0.0139(2) 0.0683(8) Uani 1 1 d . . . . .
H13A H 0.575602 0.726985 -0.018166 0.082 Uiso 1 1 calc R U . . .
H13B H 0.488861 0.843442 -0.045173 0.082 Uiso 1 1 calc R U . . .
C12 C 0.6958(3) 0.8749(3) 0.0168(2) 0.0703(7) Uani 1 1 d . . . . .
H12A H 0.664543 0.943181 -0.036458 0.084 Uiso 1 1 calc R U . . .
H12B H 0.752881 0.827990 -0.022685 0.084 Uiso 1 1 calc R U . . .
C14 C 0.4060(3) 0.7265(2) 0.0850(3) 0.0682(7) Uani 1 1 d . . . . .
H14A H 0.362712 0.694050 0.044102 0.082 Uiso 1 1 calc R U . . .
H14B H 0.435436 0.666915 0.147205 0.082 Uiso 1 1 calc R U . . .
C1 C 0.4915(3) 0.7840(2) 0.3342(2) 0.0711(8) Uani 1 1 d . . . . .
H1BC H 0.428316 0.731578 0.346950 0.085 Uiso 0.600(9) 1 calc R U P A 2
H1BD H 0.573456 0.752517 0.301688 0.085 Uiso 0.600(9) 1 calc R U P A 2
H1AA H 0.493437 0.723131 0.303270 0.085 Uiso 0.400(9) 1 calc R U P A 1
H1AB H 0.580039 0.786987 0.344637 0.085 Uiso 0.400(9) 1 calc R U P A 1
C9 C 0.6616(2) 1.1105(2) 0.2423(3) 0.0698(8) Uani 1 1 d . . . . .
H9A H 0.702886 1.137367 0.289037 0.084 Uiso 1 1 calc R U . . .
H9B H 0.647595 1.171801 0.176409 0.084 Uiso 1 1 calc R U . . .
C10 C 0.7471(2) 1.0146(2) 0.2130(3) 0.0704(8) Uani 1 1 d . . . . .
H10A H 0.831946 1.037540 0.177756 0.085 Uiso 1 1 calc R U . . .
H10B H 0.759145 0.952598 0.278777 0.085 Uiso 1 1 calc R U . . .
C2 C 0.5091(6) 0.7930(4) 0.4355(4) 0.0683(18) Uani 0.600(9) 1 d . . P A 2
H2A H 0.559725 0.854119 0.425371 0.082 Uiso 0.600(9) 1 calc R U P A 2
H2B H 0.553394 0.723917 0.478389 0.082 Uiso 0.600(9) 1 calc R U P A 2
C2A C 0.4153(9) 0.7600(6) 0.4352(6) 0.062(2) Uani 0.400(9) 1 d . . P A 1
H2AA H 0.451299 0.689598 0.482708 0.075 Uiso 0.400(9) 1 calc R U P A 1
H2AB H 0.327962 0.751396 0.426369 0.075 Uiso 0.400(9) 1 calc R U P A 1
F1A F 0.4087(11) 0.8472(8) 0.4855(8) 0.088(2) Uani 0.600(9) 1 d . . P A 1
F1 F 0.3743(16) 0.8155(12) 0.4903(13) 0.085(3) Uani 0.400(9) 1 d . . P A 2

loop_
_atom_site_aniso_label
_atom_site_aniso_U_11
_atom_site_aniso_U_22
_atom_site_aniso_U_33
_atom_site_aniso_U_23
_atom_site_aniso_U_13
_atom_site_aniso_U_12
Ni1 0.03748(15) 0.03489(16) 0.04061(18) -0.01415(12) -0.00462(11) -0.00540(10)
S2 0.0385(2) 0.0441(3) 0.0478(3) -0.0156(2) -0.0058(2) -0.0102(2)
S4 0.0421(3) 0.0444(3) 0.0401(3) -0.0132(2) -0.0013(2) -0.0118(2)
S6 0.0503(3) 0.0430(3) 0.0425(3) -0.0117(2) -0.0042(2) -0.0175(2)
S5 0.0458(3) 0.0487(3) 0.0450(3) -0.0174(2) -0.0006(2) -0.0184(2)
S8 0.0575(3) 0.0438(3) 0.0387(3) -0.0116(2) -0.0059(2) -0.0112(2)
S3 0.0469(3) 0.0634(4) 0.0422(3) -0.0208(3) 0.0011(2) -0.0184(2)
S9 0.0417(3) 0.0657(4) 0.0521(4) -0.0293(3) -0.0015(2) -0.0159(2)
S7 0.0449(3) 0.0622(3) 0.0434(3) -0.0237(3) 0.0032(2) -0.0193(2)
S10 0.0744(4) 0.0676(4) 0.0569(4) -0.0313(3) -0.0187(3) -0.0106(3)
S1 0.0614(4) 0.0861(5) 0.0542(4) -0.0320(4) -0.0094(3) -0.0225(3)
O2 0.0410(7) 0.0468(8) 0.0674(11) -0.0186(8) -0.0102(7) -0.0047(6)
O3 0.0535(9) 0.0543(9) 0.0546(10) -0.0242(8) -0.0054(7) -0.0062(7)
N1 0.0413(8) 0.0392(9) 0.0412(10) -0.0124(7) -0.0078(7) -0.0026(6)
O5 0.0394(8) 0.0632(10) 0.0742(13) -0.0148(9) -0.0110(8) -0.0016(7)
O1 0.0615(9) 0.0451(8) 0.0655(12) -0.0263(8) -0.0135(8) -0.0053(7)
O6 0.0599(9) 0.0670(11) 0.0475(10) -0.0210(8) -0.0032(8) 0.0076(8)
O4 0.0540(9) 0.0459(9) 0.0805(13) -0.0208(9) -0.0138(8) -0.0128(7)
C16 0.0374(9) 0.0345(9) 0.0457(12) -0.0166(9) -0.0079(8) -0.0033(7)
C18 0.0420(10) 0.0345(10) 0.0391(11) -0.0133(8) -0.0065(8) -0.0020(7)
C19 0.0380(9) 0.0431(11) 0.0465(12) -0.0218(9) -0.0067(8) -0.0029(8)
C17 0.0402(10) 0.0379(10) 0.0417(12) -0.0155(9) -0.0044(8) -0.0055(8)
C20 0.0464(11) 0.0426(11) 0.0485(13) -0.0192(10) -0.0120(9) 0.0012(8)
C15 0.0412(10) 0.0474(11) 0.0473(13) -0.0179(10) -0.0073(9) -0.0046(8)
C5 0.0405(11) 0.0549(13) 0.0736(18) -0.0201(13) -0.0015(11) -0.0005(9)
C7 0.0720(15) 0.0522(13) 0.0596(16) -0.0312(12) -0.0154(12) 0.0026(11)
C6 0.0504(12) 0.0613(14) 0.0568(16) -0.0185(12) 0.0011(11) 0.0044(10)
C3 0.0677(14) 0.0502(13) 0.0738(18) -0.0194(12) -0.0185(13) -0.0232(11)
C4 0.0480(11) 0.0520(13) 0.0713(17) -0.0123(12) -0.0147(11) -0.0169(9)
C11 0.0437(12) 0.0710(17) 0.075(2) -0.0070(14) 0.0064(12) 0.0047(11)
C8 0.0760(16) 0.0465(13) 0.0695(18) -0.0257(12) -0.0225(13) -0.0084(11)
C13 0.0830(18) 0.0737(18) 0.0553(17) -0.0387(14) -0.0153(14) 0.0178(14)
C12 0.0672(15) 0.0750(17) 0.0551(17) -0.0163(14) 0.0036(13) 0.0112(13)
C14 0.0901(19) 0.0554(15) 0.073(2) -0.0378(14) -0.0196(15) 0.0005(13)
C1 0.0893(19) 0.0550(15) 0.0548(17) -0.0062(13) -0.0111(14) 0.0135(13)
C9 0.0581(14) 0.0659(16) 0.095(2) -0.0206(15) -0.0233(14) -0.0268(12)
C10 0.0420(12) 0.0753(17) 0.090(2) -0.0059(15) -0.0223(13) -0.0178(11)
C2 0.090(4) 0.053(3) 0.054(3) -0.006(2) -0.027(2) 0.011(2)
C2A 0.090(6) 0.041(3) 0.053(4) -0.005(3) -0.014(4) -0.011(3)
F1A 0.143(7) 0.071(4) 0.051(3) -0.023(3) -0.032(4) 0.018(3)
F1 0.100(6) 0.080(8) 0.056(4) -0.008(5) 0.002(4) 0.007(5)

loop_
_atom_type_symbol
_atom_type_description
_atom_type_scat_dispersion_real
_atom_type_scat_dispersion_imag
_atom_type_scat_source
C C 0.0033 0.0016 'International Tables Vol C Tables 4.2.6.8 and 6.1.1.4'
H H 0.0000 0.0000 'International Tables Vol C Tables 4.2.6.8 and 6.1.1.4'
F F 0.0171 0.0103 'International Tables Vol C Tables 4.2.6.8 and 6.1.1.4'
N N 0.0061 0.0033 'International Tables Vol C Tables 4.2.6.8 and 6.1.1.4'
Ni Ni 0.3393 1.1124 'International Tables Vol C Tables 4.2.6.8 and 6.1.1.4'
O O 0.0106 0.0060 'International Tables Vol C Tables 4.2.6.8 and 6.1.1.4'
S S 0.1246 0.1234 'International Tables Vol C Tables 4.2.6.8 and 6.1.1.4'

loop_
_geom_angle_atom_site_label_1
_geom_angle_atom_site_label_2
_geom_angle_atom_site_label_3
_geom_angle
_geom_angle_site_symmetry_1
_geom_angle_site_symmetry_3
_geom_angle_publ_flag
S6 Ni1 S4 87.12(2) . . ?
S6 Ni1 S5 179.17(2) . . ?
S6 Ni1 S7 92.75(2) . . ?
S5 Ni1 S4 93.26(2) . . ?
S7 Ni1 S4 178.51(2) . . ?
S7 Ni1 S5 86.88(2) . . ?
C15 S2 C16 97.53(10) . . ?
C16 S4 Ni1 101.75(7) . . ?
C18 S6 Ni1 102.55(8) . . ?
C17 S5 Ni1 101.96(8) . . ?
C20 S8 C18 97.05(11) . . ?
C15 S3 C17 97.32(10) . . ?
C20 S9 C19 97.57(11) . . ?
C19 S7 Ni1 102.49(7) . . ?
C4 O2 C5 111.98(16) . . ?
C6 O3 C7 112.7(2) . . ?
H1A N1 H1B 109.5 . . ?
H1A N1 H1C 109.5 . . ?
H1B N1 H1C 109.5 . . ?
C1 N1 H1A 109.5 . . ?
C1 N1 H1B 109.5 . . ?
C1 N1 H1C 109.5 . . ?
C10 O5 C11 113.96(19) . . ?
C14 O1 C3 112.60(19) . . ?
C12 O6 C13 113.8(2) . . ?
C9 O4 C8 112.10(19) . . ?
S4 C16 S2 122.53(13) . . ?
C17 C16 S2 115.56(17) . . ?
C17 C16 S4 121.90(15) . . ?
S6 C18 S8 122.72(13) . . ?
C19 C18 S6 120.87(16) . . ?
C19 C18 S8 116.42(15) . . ?
S7 C19 S9 123.23(13) . . ?
C18 C19 S9 115.45(17) . . ?
C18 C19 S7 121.32(15) . . ?
S5 C17 S3 122.55(13) . . ?
C16 C17 S5 121.10(17) . . ?
C16 C17 S3 116.35(15) . . ?
S9 C20 S8 113.45(12) . . ?
S10 C20 S8 123.63(15) . . ?
S10 C20 S9 122.90(14) . . ?
S3 C15 S2 113.16(12) . . ?
S1 C15 S2 123.01(13) . . ?
S1 C15 S3 123.81(14) . . ?
O2 C5 H5A 109.9 . . ?
O2 C5 H5B 109.9 . . ?
O2 C5 C6 108.91(18) . . ?
H5A C5 H5B 108.3 . . ?
C6 C5 H5A 109.9 . . ?
C6 C5 H5B 109.9 . . ?
O3 C7 H7A 110.1 . . ?
O3 C7 H7B 110.1 . . ?
O3 C7 C8 108.2(2) . . ?
H7A C7 H7B 108.4 . . ?
C8 C7 H7A 110.1 . . ?
C8 C7 H7B 110.1 . . ?
O3 C6 C5 107.9(2) . . ?
O3 C6 H6A 110.1 . . ?
O3 C6 H6B 110.1 . . ?
C5 C6 H6A 110.1 . . ?
C5 C6 H6B 110.1 . . ?
H6A C6 H6B 108.4 . . ?
O1 C3 H3A 110.0 . . ?
O1 C3 H3B 110.0 . . ?
O1 C3 C4 108.45(18) . . ?
H3A C3 H3B 108.4 . . ?
C4 C3 H3A 110.0 . . ?
C4 C3 H3B 110.0 . . ?
O2 C4 C3 108.67(18) . . ?
O2 C4 H4A 110.0 . . ?
O2 C4 H4B 110.0 . . ?
C3 C4 H4A 110.0 . . ?
C3 C4 H4B 110.0 . . ?
H4A C4 H4B 108.3 . . ?
O5 C11 H11A 110.0 . . ?
O5 C11 H11B 110.0 . . ?
O5 C11 C12 108.61(19) . . ?
H11A C11 H11B 108.3 . . ?
C12 C11 H11A 110.0 . . ?
C12 C11 H11B 110.0 . . ?
O4 C8 C7 108.8(2) . . ?
O4 C8 H8A 109.9 . . ?
O4 C8 H8B 109.9 . . ?
C7 C8 H8A 109.9 . . ?
C7 C8 H8B 109.9 . . ?
H8A C8 H8B 108.3 . . ?
O6 C13 H13A 109.8 . . ?
O6 C13 H13B 109.8 . . ?
O6 C13 C14 109.5(2) . . ?
H13A C13 H13B 108.2 . . ?
C14 C13 H13A 109.8 . . ?
C14 C13 H13B 109.8 . . ?
O6 C12 C11 110.1(2) . . ?
O6 C12 H12A 109.6 . . ?
O6 C12 H12B 109.6 . . ?
C11 C12 H12A 109.6 . . ?
C11 C12 H12B 109.6 . . ?
H12A C12 H12B 108.2 . . ?
O1 C14 C13 108.9(2) . . ?
O1 C14 H14A 109.9 . . ?
O1 C14 H14B 109.9 . . ?
C13 C14 H14A 109.9 . . ?
C13 C14 H14B 109.9 . . ?
H14A C14 H14B 108.3 . . ?
N1 C1 H1BC 108.5 . . ?
N1 C1 H1BD 108.5 . . ?
N1 C1 H1AA 108.6 . . ?
N1 C1 H1AB 108.6 . . ?
H1BC C1 H1BD 107.5 . . ?
H1AA C1 H1AB 107.6 . . ?
C2 C1 N1 115.2(3) . . ?
C2 C1 H1BC 108.5 . . ?
C2 C1 H1BD 108.5 . . ?
C2A C1 N1 114.5(4) . . ?
C2A C1 H1AA 108.6 . . ?
C2A C1 H1AB 108.6 . . ?
O4 C9 H9A 110.0 . . ?
O4 C9 H9B 110.0 . . ?
O4 C9 C10 108.6(2) . . ?
H9A C9 H9B 108.4 . . ?
C10 C9 H9A 110.0 . . ?
C10 C9 H9B 110.0 . . ?
O5 C10 C9 108.69(19) . . ?
O5 C10 H10A 110.0 . . ?
O5 C10 H10B 110.0 . . ?
C9 C10 H10A 110.0 . . ?
C9 C10 H10B 110.0 . . ?
H10A C10 H10B 108.3 . . ?
C1 C2 H2A 110.8 . . ?
C1 C2 H2B 110.8 . . ?
C1 C2 F1 104.6(7) . . ?
H2A C2 H2B 108.9 . . ?
F1 C2 H2A 110.8 . . ?
F1 C2 H2B 110.8 . . ?
C1 C2A H2AA 109.4 . . ?
C1 C2A H2AB 109.4 . . ?
C1 C2A F1A 111.3(6) . . ?
H2AA C2A H2AB 108.0 . . ?
F1A C2A H2AA 109.4 . . ?
F1A C2A H2AB 109.4 . . ?

loop_
_geom_bond_atom_site_label_1
_geom_bond_atom_site_label_2
_geom_bond_distance
_geom_bond_site_symmetry_2
_geom_bond_publ_flag
Ni1 S4 2.1680(5) . ?
Ni1 S6 2.1640(6) . ?
Ni1 S5 2.1651(6) . ?
Ni1 S7 2.1645(5) . ?
S2 C16 1.7468(19) . ?
S2 C15 1.730(2) . ?
S4 C16 1.711(2) . ?
S6 C18 1.717(2) . ?
S5 C17 1.718(2) . ?
S8 C18 1.741(2) . ?
S8 C20 1.731(2) . ?
S3 C17 1.744(2) . ?
S3 C15 1.727(2) . ?
S9 C19 1.7448(19) . ?
S9 C20 1.722(3) . ?
S7 C19 1.712(2) . ?
S10 C20 1.645(2) . ?
S1 C15 1.650(2) . ?
O2 C5 1.419(3) . ?
O2 C4 1.414(3) . ?
O3 C7 1.430(3) . ?
O3 C6 1.424(3) . ?
N1 H1A 0.8900 . ?
N1 H1B 0.8900 . ?
N1 H1C 0.8900 . ?
N1 C1 1.482(3) . ?
O5 C11 1.432(3) . ?
O5 C10 1.422(3) . ?
O1 C3 1.434(3) . ?
O1 C14 1.409(3) . ?
O6 C13 1.434(3) . ?
O6 C12 1.400(3) . ?
O4 C8 1.422(3) . ?
O4 C9 1.418(3) . ?
C16 C17 1.358(3) . ?
C18 C19 1.362(3) . ?
C5 H5A 0.9700 . ?
C5 H5B 0.9700 . ?
C5 C6 1.488(4) . ?
C7 H7A 0.9700 . ?
C7 H7B 0.9700 . ?
C7 C8 1.486(4) . ?
C6 H6A 0.9700 . ?
C6 H6B 0.9700 . ?
C3 H3A 0.9700 . ?
C3 H3B 0.9700 . ?
C3 C4 1.487(3) . ?
C4 H4A 0.9700 . ?
C4 H4B 0.9700 . ?
C11 H11A 0.9700 . ?
C11 H11B 0.9700 . ?
C11 C12 1.489(4) . ?
C8 H8A 0.9700 . ?
C8 H8B 0.9700 . ?
C13 H13A 0.9700 . ?
C13 H13B 0.9700 . ?
C13 C14 1.482(4) . ?
C12 H12A 0.9700 . ?
C12 H12B 0.9700 . ?
C14 H14A 0.9700 . ?
C14 H14B 0.9700 . ?
C1 H1BC 0.9700 . ?
C1 H1BD 0.9700 . ?
C1 H1AA 0.9700 . ?
C1 H1AB 0.9700 . ?
C1 C2 1.400(6) . ?
C1 C2A 1.380(9) . ?
C9 H9A 0.9700 . ?
C9 H9B 0.9700 . ?
C9 C10 1.496(4) . ?
C10 H10A 0.9700 . ?
C10 H10B 0.9700 . ?
C2 H2A 0.9700 . ?
C2 H2B 0.9700 . ?
C2 F1 1.492(18) . ?
C2A H2AA 0.9700 . ?
C2A H2AB 0.9700 . ?
C2A F1A 1.436(11) . ?

loop_
_geom_torsion_atom_site_label_1
_geom_torsion_atom_site_label_2
_geom_torsion_atom_site_label_3
_geom_torsion_atom_site_label_4
_geom_torsion
_geom_torsion_site_symmetry_1
_geom_torsion_site_symmetry_2
_geom_torsion_site_symmetry_3
_geom_torsion_site_symmetry_4
_geom_torsion_publ_flag
Ni1 S4 C16 S2 -179.54(10) . . . . ?
Ni1 S4 C16 C17 1.88(18) . . . . ?
Ni1 S6 C18 S8 178.39(10) . . . . ?
Ni1 S6 C18 C19 -1.25(18) . . . . ?
Ni1 S5 C17 S3 -178.57(11) . . . . ?
Ni1 S5 C17 C16 0.74(18) . . . . ?
Ni1 S7 C19 S9 178.51(11) . . . . ?
Ni1 S7 C19 C18 -1.31(18) . . . . ?
S2 C16 C17 S5 179.45(10) . . . . ?
S2 C16 C17 S3 -1.2(2) . . . . ?
S4 C16 C17 S5 -1.9(3) . . . . ?
S4 C16 C17 S3 177.47(10) . . . . ?
S6 C18 C19 S9 -178.00(10) . . . . ?
S6 C18 C19 S7 1.8(2) . . . . ?
S8 C18 C19 S9 2.3(2) . . . . ?
S8 C18 C19 S7 -177.84(11) . . . . ?
O2 C5 C6 O3 63.8(3) . . . . ?
O3 C7 C8 O4 -68.5(3) . . . . ?
N1 C1 C2 F1 71.2(7) . . . . ?
N1 C1 C2A F1A -58.5(8) . . . . ?
O5 C11 C12 O6 -64.6(3) . . . . ?
O1 C3 C4 O2 -65.2(3) . . . . ?
O6 C13 C14 O1 65.2(3) . . . . ?
O4 C9 C10 O5 62.3(3) . . . . ?
C16 S2 C15 S3 -2.74(13) . . . . ?
C16 S2 C15 S1 178.32(14) . . . . ?
C18 S8 C20 S9 -1.07(13) . . . . ?
C18 S8 C20 S10 -179.50(13) . . . . ?
C19 S9 C20 S8 2.07(13) . . . . ?
C19 S9 C20 S10 -179.48(13) . . . . ?
C17 S3 C15 S2 2.22(13) . . . . ?
C17 S3 C15 S1 -178.85(14) . . . . ?
C20 S8 C18 S6 179.57(12) . . . . ?
C20 S8 C18 C19 -0.77(17) . . . . ?
C20 S9 C19 S7 177.51(13) . . . . ?
C20 S9 C19 C18 -2.66(18) . . . . ?
C15 S2 C16 S4 -176.26(13) . . . . ?
C15 S2 C16 C17 2.40(17) . . . . ?
C15 S3 C17 S5 178.71(13) . . . . ?
C15 S3 C17 C16 -0.63(18) . . . . ?
C5 O2 C4 C3 -176.8(2) . . . . ?
C7 O3 C6 C5 172.57(18) . . . . ?
C6 O3 C7 C8 -179.53(18) . . . . ?
C3 O1 C14 C13 175.0(2) . . . . ?
C4 O2 C5 C6 -179.3(2) . . . . ?
C11 O5 C10 C9 169.3(2) . . . . ?
C8 O4 C9 C10 -171.6(2) . . . . ?
C13 O6 C12 C11 -175.52(19) . . . . ?
C12 O6 C13 C14 -177.4(2) . . . . ?
C14 O1 C3 C4 -176.2(2) . . . . ?
C9 O4 C8 C7 -171.3(2) . . . . ?
C10 O5 C11 C12 -179.5(2) . . . . ?
